data_7246817
loop_
_publ_author_name
'Valverde-Mu\~noz, Francisco Javier'
'Torres Ram\'irez, Ricardo Guillermo'
'Ulhe, Abhilash'
'Trzop, Elzbieta'
'Dutta, Mousumi'
'Das, Chinmoy'
'Chakraborty, Pradip'
'Collet, Eric'

_publ_section_title
;
 Ferroelastic phase transition and the role of volume strain in the
 structural trapping of a metastable quenched low-spin high-symmetry phase
 in [Ru0.35Fe0.65(ptz)6](BF4)2
;
_journal_issue 25
_journal_name_full CrystEngComm
_journal_page_first 3588
_journal_page_last 3597
_journal_paper_doi 10.1039/D3CE00365E
_journal_volume 25
_journal_year 2023
_chemical_formula_moiety 'C24 H48 Fe0.65 N24 Ru0.35, 2(B1 F4)'
_chemical_formula_sum 'C24 H48 B2 F8 Fe0.65 N24 Ru0.35'
_chemical_formula_weight 918.16
_chemical_melting_point ?
_space_group_crystal_system trigonal
_space_group_IT_number 148
_space_group_name_Hall '-R 3'
_space_group_name_H-M_alt 'R -3 :H'
_atom_sites_solution_hydrogens geom
_atom_sites_solution_primary dual
_audit_creation_method
;
Olex2 1.5-ac5-024
(compiled 2022.04.12 svn.rca3783a0 for Rigaku Oxford Diffraction, GUI svn.r6498)
;
_audit_update_record
;
2023-04-13 deposited with the CCDC.	2023-05-22 downloaded from the CCDC.
;
_cell_angle_alpha 90
_cell_angle_beta 90
_cell_angle_gamma 120
_cell_formula_units_Z 3
_cell_length_a 10.7307(2)
_cell_length_b 10.7307(2)
_cell_length_c 31.9228(9)
_cell_measurement_reflns_used 4793
_cell_measurement_temperature 80.40(12)
_cell_measurement_theta_max 33.3460
_cell_measurement_theta_min 3.3530
_cell_volume 3183.37(12)
_computing_cell_refinement 'CrysAlisPro 1.171.42.84a (Rigaku OD, 2023)'
_computing_data_collection 'CrysAlisPro 1.171.42.84a (Rigaku OD, 2023)'
_computing_data_reduction 'CrysAlisPro 1.171.42.84a (Rigaku OD, 2023)'
_computing_molecular_graphics 'Olex2 1.5-ac5-024 (Dolomanov et al., 2009)'
_computing_publication_material 'Mercury 2022.3.0 (Macrae et al., 2020)'
_computing_structure_refinement 'SHELXL 2014/3 (Sheldrick, 2015)'
_computing_structure_solution 'SHELXT 2018/2 (Sheldrick, 2018)'
_diffrn_ambient_environment N~2~
_diffrn_ambient_temperature 80.40(12)
_diffrn_detector 'CCD plate'
_diffrn_detector_area_resol_mean 16.1852
_diffrn_detector_type Sapphire3
_diffrn_measured_fraction_theta_full 0.998
_diffrn_measured_fraction_theta_max 0.998
_diffrn_measurement_details
;
List of Runs (angles in degrees, time in seconds):

  # Type    Start    End  Width  t~exp~   \w     \q     \k     \f   Frames
#--------------------------------------------------------------------------
  1  \w     13.00  40.00   1.00   22.50    --    1.02 -99.00 -60.00   27
  2  \w    -20.00   7.00   1.00   22.50    --    1.02  77.00 -60.00   27
  3  \w     11.00  37.00   1.00   45.00    --  -33.66  77.00 120.00   26
  4  \w     53.00 104.00   1.00   45.00    --   35.69  57.00   0.00   51
  5  \w     80.00 106.00   1.00   45.00    --   35.69  57.00-120.00   26
  6  \w    -20.00  64.00   1.00   45.00    --   35.69 -99.00 -30.00   84
  7  \w     -7.00  79.00   1.00   45.00    --   35.69 -99.00  60.00   86
  8  \w    -34.00  46.00   1.00   45.00    --   35.69 -57.00-150.00   80
  9  \w     47.00  75.00   1.00   45.00    --   35.69 178.00 -90.00   28
 10  \w     14.00  69.00   1.00   45.00    --   35.69 -77.00 120.00   55
 11  \w     41.00  66.00   1.00   45.00    --   35.69 178.00-120.00   25
 12  \w     89.00 114.00   1.00   45.00    --   35.69 178.00 -30.00   25
 13  \w     37.00 109.00   1.00   45.00    --   35.69  38.00 120.00   72
;
_diffrn_measurement_device 'four-circle diffractometer'
_diffrn_measurement_device_type 'Xcalibur, Sapphire3'
_diffrn_measurement_method '\w scans'
_diffrn_orient_matrix_type 'CrysAlisPro convention (1999,Acta A55,543-557)'
_diffrn_orient_matrix_UB_11 0.0060669897
_diffrn_orient_matrix_UB_12 0.0112332589
_diffrn_orient_matrix_UB_13 0.0219712157
_diffrn_orient_matrix_UB_21 -0.0593648414
_diffrn_orient_matrix_UB_22 -0.0702161080
_diffrn_orient_matrix_UB_23 0.0031017260
_diffrn_orient_matrix_UB_31 0.0476138318
_diffrn_orient_matrix_UB_32 -0.0277614263
_diffrn_orient_matrix_UB_33 0.0010471512
_diffrn_radiation_monochromator graphite
_diffrn_radiation_probe x-ray
_diffrn_radiation_type 'Mo K\a'
_diffrn_radiation_wavelength 0.71073
_diffrn_reflns_av_R_equivalents 0.0355
_diffrn_reflns_av_unetI/netI 0.0230
_diffrn_reflns_Laue_measured_fraction_full 0.998
_diffrn_reflns_Laue_measured_fraction_max 0.998
_diffrn_reflns_limit_h_max 13
_diffrn_reflns_limit_h_min -11
_diffrn_reflns_limit_k_max 13
_diffrn_reflns_limit_k_min -13
_diffrn_reflns_limit_l_max 36
_diffrn_reflns_limit_l_min -40
_diffrn_reflns_number 11126
_diffrn_reflns_point_group_measured_fraction_full 0.998
_diffrn_reflns_point_group_measured_fraction_max 0.998
_diffrn_reflns_theta_full 25.242
_diffrn_reflns_theta_max 26.995
_diffrn_reflns_theta_min 3.365
_diffrn_source 'fine-focus sealed X-ray tube'
_diffrn_source_type 'Enhance (Mo) X-ray Source'
_exptl_absorpt_coefficient_mu 0.447
_exptl_absorpt_correction_T_max 0.988
_exptl_absorpt_correction_T_min 0.903
_exptl_absorpt_correction_type analytical
_exptl_absorpt_process_details
;
CrysAlisPro 1.171.42.84a (Rigaku Oxford Diffraction, 2023)
Analytical numeric absorption correction using a multifaceted crystal
model based on expressions derived by R.C. Clark & J.S. Reid.
(Clark, R. C. & Reid, J. S. (1995). Acta Cryst. A51, 887-897)
Empirical absorption correction using spherical harmonics,
implemented in SCALE3 ABSPACK scaling algorithm.
;
_exptl_crystal_colour colourless
_exptl_crystal_colour_primary colourless
_exptl_crystal_density_diffrn 1.437
_exptl_crystal_density_meas ?
_exptl_crystal_density_method none
_exptl_crystal_description plate
_exptl_crystal_F_000 1423
_exptl_crystal_preparation 'Magnetic properties'
_exptl_crystal_size_max 0.28
_exptl_crystal_size_mid 0.19
_exptl_crystal_size_min 0.03
_refine_diff_density_max 0.722
_refine_diff_density_min -0.199
_refine_diff_density_rms 0.048
_refine_ls_extinction_method none
_refine_ls_goodness_of_fit_ref 1.135
_refine_ls_hydrogen_treatment constr
_refine_ls_matrix_type full
_refine_ls_number_parameters 91
_refine_ls_number_reflns 1545
_refine_ls_number_restraints 0
_refine_ls_restrained_S_all 1.135
_refine_ls_R_factor_all 0.0333
_refine_ls_R_factor_gt 0.0302
_refine_ls_shift/su_max 0.000
_refine_ls_shift/su_mean 0.000
_refine_ls_structure_factor_coef Fsqd
_refine_ls_weighting_details 'w=1/[\s^2^(Fo^2^)+(0.0189P)^2^+4.7171P] where P=(Fo^2^+2Fc^2^)/3'
_refine_ls_weighting_scheme calc
_refine_ls_wR_factor_gt 0.0594
_refine_ls_wR_factor_ref 0.0604
_reflns_Friedel_coverage 0.000
_reflns_number_gt 1471
_reflns_number_total 1545
_reflns_threshold_expression 'I > 2\s(I)'
_cod_data_source_file d3ce00365e1.cif
_cod_data_source_block FeRuptz_BF4_80K_quench
_cod_depositor_comments
;
The following automatic conversions were performed:

data item '_chemical_melting_point' value 'not measured' was changed
to '?' -- the value is undefined or not given.

data item '_exptl_crystal_density_meas' value 'not measured' was
changed to '?' -- the value is perceived as not measured.

Automatic conversion script
Id: cif_fix_values 8170 2020-07-09 18:12:32Z antanas 

 Adding full bibliography for 7246816--7246818.cif.
;
_cod_original_cell_volume 3183.37(15)
_cod_original_sg_symbol_H-M 'R -3'
_cod_database_code 7246817
_shelxl_version_number 2014-3
_chemical_oxdiff_formula 'C24 H48 B2 F8 Fe0.65 Ru0.35 N24'
_shelx_space_group_comment
;
The symmetry employed for this shelxl refinement is uniquely defined
by the following loop, which should always be used as a source of
symmetry information in preference to the above space-group names.
They are only intended as comments.
;
_shelx_estimated_absorpt_t_max 0.987
_shelx_estimated_absorpt_t_min 0.885
_olex2_refinement_description
;
1. Fixed Uiso
 At 1.2 times of:
  All C(H) groups, All C(H,H) groups
 At 1.5 times of:
  All C(H,H,H) groups
2. Shared sites
{Fe1, Ru1}
3. Uiso/Uaniso restraints and constraints
Uanis(Fe1) = Uanis(Ru1)
4. Others
 Fixed Sof: Fe1(0.10833) Ru1(0.05833)
5.a Secondary CH2 refined with riding coordinates:
 C2(H2A,H2B), C3(H3A,H3B)
5.b Aromatic/amide H refined with riding coordinates:
 C1(H1)
5.c Idealised Me refined as rotating group:
 C4(H4A,H4B,H4C)
;
_olex2_submission_special_instructions 'No special instructions were received'
_oxdiff_exptl_absorpt_empirical_details
;
Empirical correction (ABSPACK) includes:
- Absorption correction using spherical harmonics
- Frame scaling
;
_oxdiff_exptl_absorpt_empirical_full_max 1.054
_oxdiff_exptl_absorpt_empirical_full_min 0.935

loop_
_space_group_symop_operation_xyz
'x, y, z'
'-y, x-y, z'
'-x+y, -x, z'
'x+2/3, y+1/3, z+1/3'
'-y+2/3, x-y+1/3, z+1/3'
'-x+y+2/3, -x+1/3, z+1/3'
'x+1/3, y+2/3, z+2/3'
'-y+1/3, x-y+2/3, z+2/3'
'-x+y+1/3, -x+2/3, z+2/3'
'-x, -y, -z'
'y, -x+y, -z'
'x-y, x, -z'
'-x+2/3, -y+1/3, -z+1/3'
'y+2/3, -x+y+1/3, -z+1/3'
'x-y+2/3, x+1/3, -z+1/3'
'-x+1/3, -y+2/3, -z+2/3'
'y+1/3, -x+y+2/3, -z+2/3'
'x-y+1/3, x+2/3, -z+2/3'

loop_
_atom_site_label
_atom_site_type_symbol
_atom_site_fract_x
_atom_site_fract_y
_atom_site_fract_z
_atom_site_U_iso_or_equiv
_atom_site_adp_type
_atom_site_occupancy
_atom_site_site_symmetry_order
_atom_site_calc_flag
_atom_site_refinement_flags_posn
_atom_site_refinement_flags_adp
_atom_site_refinement_flags_occupancy
_atom_site_disorder_assembly
_atom_site_disorder_group
Fe1 Fe 0.6667 0.3333 0.3333 0.00646(10) Uani 0.65 6 d S T P A 3
F2 F 0.90472(10) 0.86256(10) 0.33234(3) 0.0306(3) Uani 1 1 d . . . . .
N1 N 0.71458(12) 0.50648(12) 0.36959(4) 0.0136(3) Uani 1 1 d . . . . .
F1 F 1.0000 1.0000 0.27463(5) 0.0335(4) Uani 1 3 d S T P . .
N4 N 0.72096(13) 0.68820(12) 0.39991(4) 0.0144(3) Uani 1 1 d . . . . .
N3 N 0.83555(13) 0.68072(14) 0.41378(4) 0.0191(3) Uani 1 1 d . . . . .
N2 N 0.83148(13) 0.57066(13) 0.39554(4) 0.0182(3) Uani 1 1 d . . . . .
C1 C 0.64830(15) 0.58185(15) 0.37306(4) 0.0141(3) Uani 1 1 d . . . . .
H1 H 0.5630 0.5630 0.3587 0.017 Uiso 1 1 calc R U . . .
C2 C 0.69834(17) 0.80788(16) 0.41188(5) 0.0183(3) Uani 1 1 d . . . . .
H2A H 0.6114 0.7965 0.3976 0.022 Uiso 1 1 calc R U . . .
H2B H 0.7815 0.8997 0.4024 0.022 Uiso 1 1 calc R U . . .
C3 C 0.68056(18) 0.81420(17) 0.45870(5) 0.0216(3) Uani 1 1 d . . . . .
H3A H 0.6652 0.8958 0.4651 0.026 Uiso 1 1 calc R U . . .
H3B H 0.7705 0.8327 0.4728 0.026 Uiso 1 1 calc R U . . .
C4 C 0.55574(19) 0.67701(19) 0.47634(5) 0.0275(4) Uani 1 1 d . . . . .
H4A H 0.4668 0.6558 0.4618 0.041 Uiso 1 1 calc R U . . .
H4B H 0.5457 0.6896 0.5063 0.041 Uiso 1 1 calc R U . . .
H4C H 0.5741 0.5971 0.4723 0.041 Uiso 1 1 calc R U . . .
B1 B 1.0000 1.0000 0.31801(10) 0.0165(6) Uani 1 3 d S T P . .
Ru1 Ru 0.6667 0.3333 0.3333 0.00646(10) Uani 0.35 6 d S T P A 4

loop_
_atom_site_aniso_label
_atom_site_aniso_U_11
_atom_site_aniso_U_22
_atom_site_aniso_U_33
_atom_site_aniso_U_23
_atom_site_aniso_U_13
_atom_site_aniso_U_12
Fe1 0.00442(13) 0.00442(13) 0.0105(2) 0.000 0.000 0.00221(6)
F2 0.0290(5) 0.0155(5) 0.0383(6) 0.0029(4) 0.0103(4) 0.0045(4)
N1 0.0100(6) 0.0122(6) 0.0168(6) 0.0016(5) 0.0002(5) 0.0042(5)
F1 0.0399(7) 0.0399(7) 0.0209(9) 0.000 0.000 0.0199(3)
N4 0.0131(6) 0.0121(6) 0.0179(7) -0.0002(5) -0.0003(5) 0.0062(5)
N3 0.0148(6) 0.0180(6) 0.0248(7) -0.0038(5) -0.0036(5) 0.0085(5)
N2 0.0138(6) 0.0174(6) 0.0229(7) -0.0032(5) -0.0029(5) 0.0074(5)
C1 0.0129(7) 0.0122(7) 0.0167(7) 0.0007(5) -0.0006(6) 0.0058(6)
C2 0.0212(8) 0.0119(7) 0.0236(8) -0.0008(6) 0.0011(6) 0.0096(6)
C3 0.0263(8) 0.0198(8) 0.0215(8) -0.0050(6) -0.0031(7) 0.0137(7)
C4 0.0313(9) 0.0311(9) 0.0228(9) 0.0039(7) 0.0054(7) 0.0176(8)
B1 0.0142(8) 0.0142(8) 0.0211(15) 0.000 0.000 0.0071(4)
Ru1 0.00442(13) 0.00442(13) 0.0105(2) 0.000 0.000 0.00221(6)

loop_
_atom_type_symbol
_atom_type_description
_atom_type_scat_dispersion_real
_atom_type_scat_dispersion_imag
_atom_type_scat_source
C C 0.0033 0.0016 'International Tables Vol C Tables 4.2.6.8 and 6.1.1.4'
H H 0.0000 0.0000 'International Tables Vol C Tables 4.2.6.8 and 6.1.1.4'
B B 0.0013 0.0007 'International Tables Vol C Tables 4.2.6.8 and 6.1.1.4'
F F 0.0171 0.0103 'International Tables Vol C Tables 4.2.6.8 and 6.1.1.4'
Fe Fe 0.3463 0.8444 'International Tables Vol C Tables 4.2.6.8 and 6.1.1.4'
N N 0.0061 0.0033 'International Tables Vol C Tables 4.2.6.8 and 6.1.1.4'
Ru Ru -1.2594 0.8363 'International Tables Vol C Tables 4.2.6.8 and 6.1.1.4'

loop_
_exptl_crystal_face_index_h
_exptl_crystal_face_index_k
_exptl_crystal_face_index_l
_exptl_crystal_face_perp_dist
-2 -12 -6 0.1599
1 13 1 0.1166
-14 12 -2 0.0885
-14 2 -3 0.0916
12 1 3 0.1091
15 -9 2 0.0939
-1 0 45 0.0098
1 0 -45 0.0180

loop_
_geom_angle_atom_site_label_1
_geom_angle_atom_site_label_2
_geom_angle_atom_site_label_3
_geom_angle
_geom_angle_site_symmetry_1
_geom_angle_site_symmetry_3
_geom_angle_publ_flag
N1 Fe1 N1 90.56(5) 16_655 17 ?
N1 Fe1 N1 89.43(5) 17 3_665 ?
N1 Fe1 N1 180.0 17 2_655 ?
N1 Fe1 N1 90.57(5) 3_665 2_655 ?
N1 Fe1 N1 90.57(5) 2_655 . ?
N1 Fe1 N1 89.43(5) 16_655 2_655 ?
N1 Fe1 N1 90.57(5) 16_655 18_545 ?
N1 Fe1 N1 89.43(5) 18_545 2_655 ?
N1 Fe1 N1 180.0 16_655 . ?
N1 Fe1 N1 89.43(5) 18_545 . ?
N1 Fe1 N1 89.43(5) 17 . ?
N1 Fe1 N1 90.57(5) 3_665 . ?
N1 Fe1 N1 180.0 18_545 3_665 ?
N1 Fe1 N1 89.43(5) 16_655 3_665 ?
N1 Fe1 N1 90.57(5) 17 18_545 ?
N2 N1 Fe1 123.81(9) . . ?
C1 N1 Fe1 129.92(10) . . ?
C1 N1 N2 106.25(12) . . ?
N3 N4 C2 121.38(12) . . ?
C1 N4 N3 108.85(12) . . ?
C1 N4 C2 129.55(12) . . ?
N2 N3 N4 106.90(12) . . ?
N3 N2 N1 109.57(11) . . ?
N1 C1 N4 108.43(13) . . ?
N1 C1 H1 125.8 . . ?
N4 C1 H1 125.8 . . ?
N4 C2 H2A 109.2 . . ?
N4 C2 H2B 109.2 . . ?
N4 C2 C3 112.04(12) . . ?
H2A C2 H2B 107.9 . . ?
C3 C2 H2A 109.2 . . ?
C3 C2 H2B 109.2 . . ?
C2 C3 H3A 109.0 . . ?
C2 C3 H3B 109.0 . . ?
C2 C3 C4 113.13(13) . . ?
H3A C3 H3B 107.8 . . ?
C4 C3 H3A 109.0 . . ?
C4 C3 H3B 109.0 . . ?
C3 C4 H4A 109.5 . . ?
C3 C4 H4B 109.5 . . ?
C3 C4 H4C 109.5 . . ?
H4A C4 H4B 109.5 . . ?
H4A C4 H4C 109.5 . . ?
H4B C4 H4C 109.5 . . ?
F2 B1 F2 109.68(13) 2_765 . ?
F2 B1 F2 109.68(13) 3_675 . ?
F2 B1 F2 109.68(13) 2_765 3_675 ?
F1 B1 F2 109.26(13) . . ?
F1 B1 F2 109.26(13) . 2_765 ?
F1 B1 F2 109.26(13) . 3_675 ?

loop_
_geom_bond_atom_site_label_1
_geom_bond_atom_site_label_2
_geom_bond_distance
_geom_bond_site_symmetry_2
_geom_bond_publ_flag
Fe1 N1 2.0252(12) 16_655 ?
Fe1 N1 2.0252(12) 3_665 ?
Fe1 N1 2.0252(12) 2_655 ?
Fe1 N1 2.0252(12) 18_545 ?
Fe1 N1 2.0252(12) 17 ?
Fe1 N1 2.0252(12) . ?
F2 B1 1.3862(14) . ?
N1 N2 1.3676(17) . ?
N1 C1 1.3219(18) . ?
F1 B1 1.385(3) . ?
N4 N3 1.3465(17) . ?
N4 C1 1.3249(18) . ?
N4 C2 1.4717(18) . ?
N3 N2 1.2976(17) . ?
C1 H1 0.9500 . ?
C2 H2A 0.9900 . ?
C2 H2B 0.9900 . ?
C2 C3 1.513(2) . ?
C3 H3A 0.9900 . ?
C3 H3B 0.9900 . ?
C3 C4 1.519(2) . ?
C4 H4A 0.9800 . ?
C4 H4B 0.9800 . ?
C4 H4C 0.9800 . ?
B1 F2 1.3861(14) 3_675 ?
B1 F2 1.3861(14) 2_765 ?

loop_
_geom_torsion_atom_site_label_1
_geom_torsion_atom_site_label_2
_geom_torsion_atom_site_label_3
_geom_torsion_atom_site_label_4
_geom_torsion
_geom_torsion_site_symmetry_1
_geom_torsion_site_symmetry_2
_geom_torsion_site_symmetry_3
_geom_torsion_site_symmetry_4
_geom_torsion_publ_flag
Fe1 N1 N2 N3 178.35(9) . . . . ?
Fe1 N1 C1 N4 -178.37(9) . . . . ?
N4 N3 N2 N1 0.27(16) . . . . ?
N4 C2 C3 C4 -58.40(17) . . . . ?
N3 N4 C1 N1 0.07(16) . . . . ?
N3 N4 C2 C3 -61.46(18) . . . . ?
N2 N1 C1 N4 0.10(16) . . . . ?
C1 N1 N2 N3 -0.23(16) . . . . ?
C1 N4 N3 N2 -0.21(16) . . . . ?
C1 N4 C2 C3 124.61(16) . . . . ?
C2 N4 N3 N2 -175.27(13) . . . . ?
C2 N4 C1 N1 174.59(13) . . . . ?

loop_
_exptl_oxdiff_crystal_face_indexfrac_h
_exptl_oxdiff_crystal_face_indexfrac_k
_exptl_oxdiff_crystal_face_indexfrac_l
_exptl_oxdiff_crystal_face_x
_exptl_oxdiff_crystal_face_y
_exptl_oxdiff_crystal_face_z
-1.5385 -12.1485 -5.9168 -0.2758 0.9260 0.2578
0.5427 12.8155 1.2031 0.1737 -0.9283 -0.3287
-13.9190 12.0601 -1.9836 0.0074 -0.0267 -0.9996
-14.0933 2.3611 -2.8432 -0.1214 0.6620 -0.7396
12.2950 1.4395 2.7769 0.1518 -0.8224 0.5484
15.0311 -8.8028 2.4998 0.0472 -0.2665 0.9627
-0.7744 0.0331 44.9401 0.9831 0.1830 0.0093
0.7744 -0.0331 -44.9401 -0.9831 -0.1830 -0.0093
